data_7718560
loop_
_publ_author_name
'Skvortsova, Sofia V.'
'Verkhov, Fyodor K.'
'Nikolaenkova, Elena B.'
'Rakhmanova, Marianna I.'
'Kokina, Tatiana E.'
'Sukhikh, Taisiya S.'
'Shekhovtsov, Nikita A.'
'Bushuev, Mark B.'

_publ_section_title
;
 Interplay of the Cu&#x22ef;Cu distance and coordination geometry as a
 factor affecting the quantum efficiency in dimeric copper(I) halide
 complexes with derivatives of 4-pyrazolylpyrimidine-2-thiol.
;
_journal_issue 22
_journal_name_full 'Dalton transactions (Cambridge, England : 2003)'
_journal_page_first 9000
_journal_page_last 9015
_journal_paper_doi 10.1039/d5dt00498e
_journal_volume 54
_journal_year 2025
_chemical_formula_moiety 'C34 H36 Cu2 I2 N8 S2'
_chemical_formula_sum 'C34 H36 Cu2 I2 N8 S2'
_chemical_formula_weight 1001.71
_chemical_name_systematic
bis(2-(benzylthio)-4-(3,5-dimethyl-1H-pyrazol-1-yl)-6-methylpyrimidine)-bis(mu2-iodo)-di-copper(I)
_space_group_crystal_system triclinic
_space_group_IT_number 2
_space_group_name_Hall '-P 1'
_space_group_name_H-M_alt 'P -1'
_atom_sites_solution_hydrogens geom
_atom_sites_solution_primary dual
_audit_creation_date 2025-04-17
_audit_creation_method
;
Olex2 1.5
(compiled 2025.04.05 svn.rf049d14d for OlexSys, GUI svn.r7205)
;
_audit_update_record
;
2025-04-17 deposited with the CCDC.	2025-04-23 downloaded from the CCDC.
;
_cell_angle_alpha 77.565(3)
_cell_angle_beta 71.076(2)
_cell_angle_gamma 79.975(3)
_cell_formula_units_Z 1
_cell_length_a 9.7622(5)
_cell_length_b 9.9792(5)
_cell_length_c 10.2039(5)
_cell_measurement_reflns_used 4717
_cell_measurement_temperature 150.00
_cell_measurement_theta_max 74.49
_cell_measurement_theta_min 4.57
_cell_volume 912.40(8)
_computing_cell_refinement 'Bruker SAINT'
_computing_data_collection 'Bruker APEX3'
_computing_data_reduction 'Bruker SAINT'
_computing_molecular_graphics 'Olex2 1.5 (Dolomanov et al., 2009)'
_computing_publication_material 'Olex2 1.5 (Dolomanov et al., 2009)'
_computing_structure_refinement 'SHELXL 2014/7 (Sheldrick, 2015)'
_computing_structure_solution 'SHELXT  (Sheldrick, 2015)'
_diffrn_ambient_temperature 150.00
_diffrn_detector_area_resol_mean 7.41
_diffrn_detector_type 'Bruker PHOTON III area detector'
_diffrn_measured_fraction_theta_full 0.951
_diffrn_measured_fraction_theta_max 0.951
_diffrn_measurement_device 'three-circle diffractometer'
_diffrn_measurement_device_type 'Bruker D8 Venture diffractometer'
_diffrn_measurement_method '\w and \f scans'
_diffrn_radiation_type CuK\a
_diffrn_radiation_wavelength 1.54178
_diffrn_reflns_av_R_equivalents 0.0918
_diffrn_reflns_av_unetI/netI 0.0473
_diffrn_reflns_Laue_measured_fraction_full 0.951
_diffrn_reflns_Laue_measured_fraction_max 0.951
_diffrn_reflns_number 7325
_diffrn_reflns_point_group_measured_fraction_full 0.951
_diffrn_reflns_point_group_measured_fraction_max 0.951
_diffrn_reflns_theta_full 63.685
_diffrn_reflns_theta_max 63.685
_diffrn_reflns_theta_min 4.566
_diffrn_source_current 1.1
_diffrn_source_power 0.05500000000000001
_diffrn_source_voltage 50.0
_exptl_absorpt_coefficient_mu 16.083
_exptl_absorpt_correction_T_max 0.753567
_exptl_absorpt_correction_T_min 0.446693
_exptl_absorpt_correction_type multi-scan
_exptl_absorpt_process_details
;
 TWINABS-2012/1 (Bruker,2012) was used for absorption correction.
 
For component 1:
 wR2(int) was 0.1119 before and 0.0704 after correction.
 
For component 2:
 wR2(int) was 0.1345 before and 0.0658 after correction.
 The Ratio of minimum to maximum transmission is 0.50.

Final HKLF 4 output contains 14580 reflections, Rint = 0.1007
 (10700 with I > 3sig(I), Rint = 0.0983)
;
_exptl_crystal_colour yellow
_exptl_crystal_colour_primary yellow
_exptl_crystal_density_diffrn 1.823
_exptl_crystal_description plank
_exptl_crystal_F_000 492
_exptl_crystal_size_max 0.1
_exptl_crystal_size_mid 0.04
_exptl_crystal_size_min 0.035
_refine_diff_density_max 0.856
_refine_diff_density_min -0.828
_refine_diff_density_rms 0.124
_refine_ls_extinction_method none
_refine_ls_goodness_of_fit_ref 1.104
_refine_ls_hydrogen_treatment constr
_refine_ls_matrix_type full
_refine_ls_number_parameters 220
_refine_ls_number_reflns 2861
_refine_ls_number_restraints 0
_refine_ls_restrained_S_all 1.104
_refine_ls_R_factor_all 0.0407
_refine_ls_R_factor_gt 0.0379
_refine_ls_shift/su_max 0.001
_refine_ls_shift/su_mean 0.000
_refine_ls_structure_factor_coef Fsqd
_refine_ls_weighting_details 'w=1/[\s^2^(Fo^2^)+(0.0564P)^2^+0.5851P] where P=(Fo^2^+2Fc^2^)/3'
_refine_ls_weighting_scheme calc
_refine_ls_wR_factor_gt 0.1011
_refine_ls_wR_factor_ref 0.1038
_reflns_Friedel_coverage 0.000
_reflns_number_gt 2672
_reflns_number_total 2861
_reflns_threshold_expression 'I > 2\s(I)'
_cod_data_source_file d5dt00498e2.cif
_cod_data_source_block cs136
_cod_depositor_comments 'Adding full bibliography for 7718557--7718562.cif.'
_cod_database_code 7718560
_shelx_shelxl_version_number 2014/7
_shelx_space_group_comment
;
The symmetry employed for this shelxl refinement is uniquely defined
by the following loop, which should always be used as a source of
symmetry information in preference to the above space-group names.
They are only intended as comments.
;
_shelx_estimated_absorpt_t_max 0.603
_shelx_estimated_absorpt_t_min 0.296
_olex2_refinement_description
;
1. Fixed Uiso
 At 1.2 times of:
  All C(H) groups, All C(H,H) groups
 At 1.5 times of:
  All C(H,H,H) groups
2.a Secondary CH2 refined with riding coordinates:
 C111(H11A,H11B)
2.b Aromatic/amide H refined with riding coordinates:
 C13(H13), C16(H16), C113(H113), C114(H114), C115(H115), C116(H116), C117(H117)
2.c Idealised Me refined as rotating group:
 C141(H14A,H14B,H14C), C151(H15A,H15B,H15C), C171(H17A,H17B,H17C)
;
_olex2_submission_special_instructions 'No special instructions were received'

loop_
_space_group_symop_operation_xyz
'x, y, z'
'-x, -y, -z'

loop_
_atom_site_label
_atom_site_type_symbol
_atom_site_fract_x
_atom_site_fract_y
_atom_site_fract_z
_atom_site_U_iso_or_equiv
_atom_site_adp_type
_atom_site_occupancy
_atom_site_site_symmetry_order
_atom_site_calc_flag
_atom_site_refinement_flags_posn
_atom_site_refinement_flags_adp
_atom_site_refinement_flags_occupancy
_atom_site_disorder_assembly
_atom_site_disorder_group
I1 I 0.67735(4) 0.35502(4) 1.05472(3) 0.04038(16) Uani 1 1 d . . . . .
Cu1 Cu 0.53602(8) 0.45384(8) 0.87325(7) 0.0377(2) Uani 1 1 d . . . . .
S1 S 0.77472(15) 0.68506(15) 0.70688(13) 0.0406(3) Uani 1 1 d . . . . .
N1 N 0.8351(5) 0.6075(5) 0.4572(4) 0.0376(10) Uani 1 1 d . . . . .
N2 N 0.6643(4) 0.4899(4) 0.6566(4) 0.0323(9) Uani 1 1 d . . . . .
N3 N 0.5484(4) 0.3128(4) 0.6425(4) 0.0306(9) Uani 1 1 d . . . . .
N4 N 0.4906(5) 0.3036(5) 0.7871(4) 0.0369(10) Uani 1 1 d . . . . .
C11 C 0.7594(6) 0.5837(6) 0.5934(5) 0.0354(12) Uani 1 1 d . . . . .
C12 C 0.6442(6) 0.4130(5) 0.5732(5) 0.0333(11) Uani 1 1 d . . . . .
C13 C 0.7139(6) 0.4330(5) 0.4295(5) 0.0340(12) Uani 1 1 d . . . . .
H13 H 0.6950 0.3818 0.3700 0.041 Uiso 1 1 calc R U . . .
C14 C 0.8119(6) 0.5304(5) 0.3763(5) 0.0354(12) Uani 1 1 d . . . . .
C15 C 0.4097(6) 0.2000(6) 0.8289(5) 0.0411(13) Uani 1 1 d . . . . .
C16 C 0.4145(6) 0.1419(6) 0.7136(6) 0.0423(13) Uani 1 1 d . . . . .
H16 H 0.3659 0.0661 0.7169 0.051 Uiso 1 1 calc R U . . .
C17 C 0.5006(6) 0.2130(6) 0.5976(5) 0.0351(12) Uani 1 1 d . . . . .
C111 C 0.9018(6) 0.8027(6) 0.5858(5) 0.0410(14) Uani 1 1 d . . . . .
H11A H 0.9962 0.7502 0.5438 0.049 Uiso 1 1 calc R U . . .
H11B H 0.8621 0.8538 0.5091 0.049 Uiso 1 1 calc R U . . .
C112 C 0.9226(6) 0.9012(6) 0.6676(5) 0.0335(12) Uani 1 1 d . . . . .
C113 C 0.8346(6) 1.0266(6) 0.6779(5) 0.0377(12) Uani 1 1 d . . . . .
H113 H 0.7608 1.0506 0.6324 0.045 Uiso 1 1 calc R U . . .
C114 C 0.8548(7) 1.1171(6) 0.7551(6) 0.0461(14) Uani 1 1 d . . . . .
H114 H 0.7935 1.2018 0.7629 0.055 Uiso 1 1 calc R U . . .
C115 C 0.9627(6) 1.0850(6) 0.8199(5) 0.0414(13) Uani 1 1 d . . . . .
H115 H 0.9769 1.1480 0.8710 0.050 Uiso 1 1 calc R U . . .
C116 C 1.0505(6) 0.9603(6) 0.8104(6) 0.0414(13) Uani 1 1 d . . . . .
H116 H 1.1249 0.9372 0.8553 0.050 Uiso 1 1 calc R U . . .
C117 C 1.0301(6) 0.8697(6) 0.7356(5) 0.0404(13) Uani 1 1 d . . . . .
H117 H 1.0903 0.7841 0.7303 0.048 Uiso 1 1 calc R U . . .
C141 C 0.8945(7) 0.5588(6) 0.2227(5) 0.0442(14) Uani 1 1 d . . . . .
H14A H 0.8792 0.6578 0.1867 0.066 Uiso 1 1 calc R U . . .
H14B H 0.8596 0.5065 0.1712 0.066 Uiso 1 1 calc R U . . .
H14C H 0.9987 0.5307 0.2100 0.066 Uiso 1 1 calc R U . . .
C151 C 0.3321(7) 0.1572(7) 0.9817(6) 0.0575(18) Uani 1 1 d . . . . .
H15A H 0.3839 0.1826 1.0389 0.086 Uiso 1 1 calc R U . . .
H15B H 0.3291 0.0570 1.0023 0.086 Uiso 1 1 calc R U . . .
H15C H 0.2324 0.2039 1.0039 0.086 Uiso 1 1 calc R U . . .
C171 C 0.5414(6) 0.1913(6) 0.4481(5) 0.0383(13) Uani 1 1 d . . . . .
H17A H 0.5247 0.2794 0.3878 0.057 Uiso 1 1 calc R U . . .
H17B H 0.4817 0.1251 0.4415 0.057 Uiso 1 1 calc R U . . .
H17C H 0.6446 0.1551 0.4174 0.057 Uiso 1 1 calc R U . . .

loop_
_atom_site_aniso_label
_atom_site_aniso_U_11
_atom_site_aniso_U_22
_atom_site_aniso_U_33
_atom_site_aniso_U_23
_atom_site_aniso_U_13
_atom_site_aniso_U_12
I1 0.0434(2) 0.0496(3) 0.0288(2) -0.01189(16) -0.01149(16) 0.00100(16)
Cu1 0.0427(5) 0.0449(5) 0.0268(4) -0.0109(3) -0.0071(3) -0.0087(4)
S1 0.0480(8) 0.0496(9) 0.0268(6) -0.0100(6) -0.0040(6) -0.0218(6)
N1 0.042(3) 0.043(3) 0.029(2) -0.0045(19) -0.008(2) -0.014(2)
N2 0.035(2) 0.037(3) 0.028(2) -0.0069(18) -0.0084(18) -0.0104(19)
N3 0.034(2) 0.037(2) 0.022(2) -0.0069(18) -0.0062(17) -0.0088(18)
N4 0.036(2) 0.045(3) 0.028(2) -0.0099(19) 0.0002(18) -0.015(2)
C11 0.030(3) 0.044(3) 0.031(3) -0.011(2) -0.002(2) -0.008(2)
C12 0.033(3) 0.034(3) 0.033(3) -0.009(2) -0.008(2) -0.003(2)
C13 0.038(3) 0.039(3) 0.026(3) -0.008(2) -0.006(2) -0.010(2)
C14 0.038(3) 0.038(3) 0.029(3) -0.008(2) -0.007(2) -0.004(2)
C15 0.049(3) 0.044(3) 0.028(3) -0.009(2) -0.004(2) -0.012(3)
C16 0.044(3) 0.048(4) 0.039(3) -0.011(3) -0.008(2) -0.021(3)
C17 0.031(3) 0.044(3) 0.032(3) -0.010(2) -0.008(2) -0.006(2)
C111 0.046(3) 0.051(4) 0.024(3) -0.006(2) 0.001(2) -0.024(3)
C112 0.037(3) 0.041(3) 0.019(2) -0.003(2) 0.001(2) -0.014(2)
C113 0.038(3) 0.045(3) 0.028(3) 0.001(2) -0.011(2) -0.010(2)
C114 0.058(4) 0.040(4) 0.036(3) -0.004(3) -0.008(3) -0.007(3)
C115 0.050(3) 0.044(3) 0.028(3) -0.006(2) -0.002(2) -0.021(3)
C116 0.041(3) 0.052(4) 0.035(3) -0.006(3) -0.017(2) -0.008(3)
C117 0.040(3) 0.039(3) 0.038(3) -0.003(2) -0.005(2) -0.011(2)
C141 0.052(4) 0.051(4) 0.028(3) -0.007(2) -0.002(2) -0.020(3)
C151 0.072(4) 0.069(5) 0.029(3) -0.012(3) 0.007(3) -0.038(4)
C171 0.044(3) 0.046(3) 0.029(3) -0.013(2) -0.008(2) -0.012(2)

loop_
_atom_type_symbol
_atom_type_description
_atom_type_scat_dispersion_real
_atom_type_scat_dispersion_imag
_atom_type_scat_source
C C 0.0181 0.0091 'International Tables Vol C Tables 4.2.6.8 and 6.1.1.4'
H H 0.0000 0.0000 'International Tables Vol C Tables 4.2.6.8 and 6.1.1.4'
Cu Cu -1.9646 0.5888 'International Tables Vol C Tables 4.2.6.8 and 6.1.1.4'
I I -0.3257 6.8362 'International Tables Vol C Tables 4.2.6.8 and 6.1.1.4'
N N 0.0311 0.0180 'International Tables Vol C Tables 4.2.6.8 and 6.1.1.4'
S S 0.3331 0.5567 'International Tables Vol C Tables 4.2.6.8 and 6.1.1.4'

loop_
_geom_angle_atom_site_label_1
_geom_angle_atom_site_label_2
_geom_angle_atom_site_label_3
_geom_angle
_geom_angle_site_symmetry_1
_geom_angle_site_symmetry_3
_geom_angle_publ_flag
Cu1 I1 Cu1 64.49(3) . 2_667 ?
I1 Cu1 I1 115.51(3) . 2_667 ?
I1 Cu1 Cu1 57.90(3) . 2_667 ?
I1 Cu1 Cu1 57.61(3) 2_667 2_667 ?
N2 Cu1 I1 114.63(12) . 2_667 ?
N2 Cu1 I1 116.43(12) . . ?
N2 Cu1 Cu1 143.87(11) . 2_667 ?
N4 Cu1 I1 115.33(13) . 2_667 ?
N4 Cu1 I1 113.30(13) . . ?
N4 Cu1 Cu1 140.51(12) . 2_667 ?
N4 Cu1 N2 75.62(15) . . ?
C11 S1 C111 101.2(2) . . ?
C14 N1 C11 116.0(4) . . ?
C11 N2 Cu1 127.7(3) . . ?
C12 N2 Cu1 116.3(3) . . ?
C12 N2 C11 115.9(4) . . ?
N4 N3 C12 116.5(4) . . ?
C17 N3 N4 110.2(4) . . ?
C17 N3 C12 133.3(4) . . ?
N3 N4 Cu1 116.2(3) . . ?
C15 N4 Cu1 138.0(3) . . ?
C15 N4 N3 105.6(4) . . ?
N1 C11 S1 119.6(4) . . ?
N1 C11 N2 126.8(4) . . ?
N2 C11 S1 113.5(3) . . ?
N2 C12 N3 114.8(4) . . ?
N2 C12 C13 121.6(5) . . ?
C13 C12 N3 123.6(4) . . ?
C12 C13 H13 121.3 . . ?
C14 C13 C12 117.4(4) . . ?
C14 C13 H13 121.3 . . ?
N1 C14 C13 122.1(4) . . ?
N1 C14 C141 116.1(5) . . ?
C13 C14 C141 121.7(4) . . ?
N4 C15 C16 110.4(5) . . ?
N4 C15 C151 120.6(5) . . ?
C16 C15 C151 128.9(5) . . ?
C15 C16 H16 126.2 . . ?
C17 C16 C15 107.6(5) . . ?
C17 C16 H16 126.2 . . ?
N3 C17 C171 125.2(4) . . ?
C16 C17 N3 106.2(4) . . ?
C16 C17 C171 128.5(5) . . ?
S1 C111 H11A 110.2 . . ?
S1 C111 H11B 110.2 . . ?
H11A C111 H11B 108.5 . . ?
C112 C111 S1 107.8(3) . . ?
C112 C111 H11A 110.2 . . ?
C112 C111 H11B 110.2 . . ?
C113 C112 C111 120.7(5) . . ?
C113 C112 C117 118.4(5) . . ?
C117 C112 C111 120.9(5) . . ?
C112 C113 H113 120.0 . . ?
C112 C113 C114 120.0(5) . . ?
C114 C113 H113 120.0 . . ?
C113 C114 H114 119.6 . . ?
C115 C114 C113 120.8(6) . . ?
C115 C114 H114 119.6 . . ?
C114 C115 H115 120.2 . . ?
C114 C115 C116 119.5(5) . . ?
C116 C115 H115 120.2 . . ?
C115 C116 H116 120.0 . . ?
C117 C116 C115 120.0(5) . . ?
C117 C116 H116 120.0 . . ?
C112 C117 H117 119.4 . . ?
C116 C117 C112 121.3(5) . . ?
C116 C117 H117 119.4 . . ?
C14 C141 H14A 109.5 . . ?
C14 C141 H14B 109.5 . . ?
C14 C141 H14C 109.5 . . ?
H14A C141 H14B 109.5 . . ?
H14A C141 H14C 109.5 . . ?
H14B C141 H14C 109.5 . . ?
C15 C151 H15A 109.5 . . ?
C15 C151 H15B 109.5 . . ?
C15 C151 H15C 109.5 . . ?
H15A C151 H15B 109.5 . . ?
H15A C151 H15C 109.5 . . ?
H15B C151 H15C 109.5 . . ?
C17 C171 H17A 109.5 . . ?
C17 C171 H17B 109.5 . . ?
C17 C171 H17C 109.5 . . ?
H17A C171 H17B 109.5 . . ?
H17A C171 H17C 109.5 . . ?
H17B C171 H17C 109.5 . . ?

loop_
_geom_bond_atom_site_label_1
_geom_bond_atom_site_label_2
_geom_bond_distance
_geom_bond_site_symmetry_2
_geom_bond_publ_flag
I1 Cu1 2.5888(8) . ?
I1 Cu1 2.5971(8) 2_667 ?
Cu1 I1 2.5971(8) 2_667 ?
Cu1 Cu1 2.7667(13) 2_667 ?
Cu1 N2 2.146(4) . ?
Cu1 N4 2.066(4) . ?
S1 C11 1.749(5) . ?
S1 C111 1.825(5) . ?
N1 C11 1.337(6) . ?
N1 C14 1.334(6) . ?
N2 C11 1.344(6) . ?
N2 C12 1.339(6) . ?
N3 N4 1.387(5) . ?
N3 C12 1.403(6) . ?
N3 C17 1.385(6) . ?
N4 C15 1.322(7) . ?
C12 C13 1.389(7) . ?
C13 H13 0.9500 . ?
C13 C14 1.383(7) . ?
C14 C141 1.502(7) . ?
C15 C16 1.404(7) . ?
C15 C151 1.500(7) . ?
C16 H16 0.9500 . ?
C16 C17 1.346(8) . ?
C17 C171 1.500(7) . ?
C111 H11A 0.9900 . ?
C111 H11B 0.9900 . ?
C111 C112 1.495(7) . ?
C112 C113 1.393(8) . ?
C112 C117 1.395(8) . ?
C113 H113 0.9500 . ?
C113 C114 1.393(8) . ?
C114 H114 0.9500 . ?
C114 C115 1.376(8) . ?
C115 H115 0.9500 . ?
C115 C116 1.386(8) . ?
C116 H116 0.9500 . ?
C116 C117 1.377(8) . ?
C117 H117 0.9500 . ?
C141 H14A 0.9800 . ?
C141 H14B 0.9800 . ?
C141 H14C 0.9800 . ?
C151 H15A 0.9800 . ?
C151 H15B 0.9800 . ?
C151 H15C 0.9800 . ?
C171 H17A 0.9800 . ?
C171 H17B 0.9800 . ?
C171 H17C 0.9800 . ?

loop_
_geom_torsion_atom_site_label_1
_geom_torsion_atom_site_label_2
_geom_torsion_atom_site_label_3
_geom_torsion_atom_site_label_4
_geom_torsion
_geom_torsion_site_symmetry_1
_geom_torsion_site_symmetry_2
_geom_torsion_site_symmetry_3
_geom_torsion_site_symmetry_4
_geom_torsion_publ_flag
Cu1 N2 C11 S1 -0.2(6) . . . . ?
Cu1 N2 C11 N1 -177.8(4) . . . . ?
Cu1 N2 C12 N3 -4.2(6) . . . . ?
Cu1 N2 C12 C13 175.8(4) . . . . ?
Cu1 N4 C15 C16 174.1(4) . . . . ?
Cu1 N4 C15 C151 -7.5(10) . . . . ?
S1 C111 C112 C113 -91.4(5) . . . . ?
S1 C111 C112 C117 88.4(5) . . . . ?
N2 C12 C13 C14 3.6(8) . . . . ?
N3 N4 C15 C16 0.1(7) . . . . ?
N3 N4 C15 C151 178.5(6) . . . . ?
N3 C12 C13 C14 -176.4(5) . . . . ?
N4 N3 C12 N2 -1.6(7) . . . . ?
N4 N3 C12 C13 178.4(5) . . . . ?
N4 N3 C17 C16 -0.4(6) . . . . ?
N4 N3 C17 C171 -179.6(5) . . . . ?
N4 C15 C16 C17 -0.4(7) . . . . ?
C11 S1 C111 C112 178.1(4) . . . . ?
C11 N1 C14 C13 0.9(8) . . . . ?
C11 N1 C14 C141 178.8(5) . . . . ?
C11 N2 C12 N3 177.9(4) . . . . ?
C11 N2 C12 C13 -2.1(8) . . . . ?
C12 N2 C11 S1 177.5(4) . . . . ?
C12 N2 C11 N1 -0.1(8) . . . . ?
C12 N3 N4 Cu1 6.9(6) . . . . ?
C12 N3 N4 C15 -177.5(5) . . . . ?
C12 N3 C17 C16 176.8(5) . . . . ?
C12 N3 C17 C171 -2.4(9) . . . . ?
C12 C13 C14 N1 -3.0(8) . . . . ?
C12 C13 C14 C141 179.2(5) . . . . ?
C14 N1 C11 S1 -176.8(4) . . . . ?
C14 N1 C11 N2 0.7(9) . . . . ?
C15 C16 C17 N3 0.5(7) . . . . ?
C15 C16 C17 C171 179.6(6) . . . . ?
C17 N3 N4 Cu1 -175.3(3) . . . . ?
C17 N3 N4 C15 0.2(6) . . . . ?
C17 N3 C12 N2 -178.8(5) . . . . ?
C17 N3 C12 C13 1.3(9) . . . . ?
C111 S1 C11 N1 0.6(5) . . . . ?
C111 S1 C11 N2 -177.2(4) . . . . ?
C111 C112 C113 C114 179.7(5) . . . . ?
C111 C112 C117 C116 179.6(5) . . . . ?
C112 C113 C114 C115 1.0(8) . . . . ?
C113 C112 C117 C116 -0.6(7) . . . . ?
C113 C114 C115 C116 -1.1(8) . . . . ?
C114 C115 C116 C117 0.3(8) . . . . ?
C115 C116 C117 C112 0.5(8) . . . . ?
C117 C112 C113 C114 -0.1(7) . . . . ?
C151 C15 C16 C17 -178.6(6) . . . . ?
